data_7708689
loop_
_publ_author_name
'Wang, Xiangxiang'
'Zhang, Hao'
'Qi, Chao'
'Zhou, Fan'
'Ni, Linhan'
'Chen, Saisai'
'Qi, Junwen'
'Wang, Chaohai'
'Zheng, Tao'
'Li, Jiansheng'

_publ_section_title
;
 Hydrangea-like architectures composed of Zr-based metal--organic
 framework nanosheets with enhanced iodine capture
;
_journal_name_full 'Dalton Transactions'
_journal_paper_doi 10.1039/D1DT02748D
_journal_year 2021
_chemical_formula_moiety 'C83 H57 N2 O32 Zr6, 12[H2O]'
_chemical_formula_sum 'C83 H81 N2 O44 Zr6'
_chemical_formula_weight 2357.81
_space_group_crystal_system tetragonal
_space_group_IT_number 121
_space_group_name_Hall 'I -4 2'
_space_group_name_H-M_alt 'I -4 2 m'
_atom_sites_solution_hydrogens mixed
_audit_creation_date 2021-10-12
_audit_creation_method
;
Olex2 1.5-dev
(compiled 2021.08.20 svn.r13c46975 for OlexSys, GUI svn.r6225)
;
_audit_update_record
;
2021-10-13 deposited with the CCDC.	2021-10-18 downloaded from the CCDC.
;
_cell_angle_alpha 90
_cell_angle_beta 90
_cell_angle_gamma 90
_cell_formula_units_Z 8
_cell_length_a 30.976(7)
_cell_length_b 30.976(7)
_cell_length_c 24.946(5)
_cell_measurement_reflns_used 9993
_cell_measurement_temperature 296(2)
_cell_measurement_theta_max 17.57
_cell_measurement_theta_min 2.47
_cell_volume 23936(9)
_computing_cell_refinement 'Bruker SAINT'
_computing_data_collection 'Bruker APEX2'
_computing_data_reduction 'Bruker SAINT'
_computing_molecular_graphics 'Olex2 1.5-dev (Dolomanov et al., 2009)'
_computing_publication_material 'Olex2 1.5-dev (Dolomanov et al., 2009)'
_computing_structure_refinement 'SHELXL 2018/3 (Sheldrick, 2015)'
_computing_structure_solution 'SHELXT 2018/3 (Sheldrick, 2018)'
_diffrn_ambient_temperature 296.15
_diffrn_measured_fraction_theta_full 0.978
_diffrn_measured_fraction_theta_max 0.978
_diffrn_measurement_device_type 'Bruker APEX-II CCD'
_diffrn_measurement_method '\f and \w scans'
_diffrn_radiation_type MoK\a
_diffrn_radiation_wavelength 0.71073
_diffrn_reflns_av_R_equivalents 0.0906
_diffrn_reflns_av_unetI/netI 0.0463
_diffrn_reflns_Laue_measured_fraction_full 0.978
_diffrn_reflns_Laue_measured_fraction_max 0.978
_diffrn_reflns_limit_h_max 25
_diffrn_reflns_limit_h_min -26
_diffrn_reflns_limit_k_max 24
_diffrn_reflns_limit_k_min -25
_diffrn_reflns_limit_l_max 19
_diffrn_reflns_limit_l_min -21
_diffrn_reflns_number 35923
_diffrn_reflns_point_group_measured_fraction_full 0.979
_diffrn_reflns_point_group_measured_fraction_max 0.979
_diffrn_reflns_theta_full 17.691
_diffrn_reflns_theta_max 17.691
_diffrn_reflns_theta_min 2.135
_exptl_absorpt_coefficient_mu 0.578
_exptl_absorpt_correction_T_max 0.989
_exptl_absorpt_correction_T_min 0.980
_exptl_absorpt_correction_type multi-scan
_exptl_absorpt_process_details 'Bruker, SADABS'
_exptl_crystal_colour yellow
_exptl_crystal_colour_primary yellow
_exptl_crystal_density_diffrn 1.309
_exptl_crystal_description block
_exptl_crystal_F_000 9480
_exptl_crystal_size_max 0.05
_exptl_crystal_size_mid 0.03
_exptl_crystal_size_min 0.02
_refine_diff_density_max 0.226
_refine_diff_density_min -0.248
_refine_diff_density_rms 0.040
_refine_ls_abs_structure_details
;
 Flack x determined using 1510 quotients [(I+)-(I-)]/[(I+)+(I-)]
 (Parsons, Flack and Wagner, Acta Cryst. B69 (2013) 249-259).
;
_refine_ls_abs_structure_Flack 0.04(3)
_refine_ls_extinction_method none
_refine_ls_goodness_of_fit_ref 1.065
_refine_ls_hydrogen_treatment constr
_refine_ls_matrix_type full
_refine_ls_number_parameters 533
_refine_ls_number_reflns 4000
_refine_ls_number_restraints 1505
_refine_ls_restrained_S_all 0.997
_refine_ls_R_factor_all 0.0388
_refine_ls_R_factor_gt 0.0318
_refine_ls_shift/su_max 0.001
_refine_ls_shift/su_mean 0.000
_refine_ls_structure_factor_coef Fsqd
_refine_ls_weighting_details 'w=1/[\s^2^(Fo^2^)+(0.0369P)^2^+35.7868P] where P=(Fo^2^+2Fc^2^)/3'
_refine_ls_weighting_scheme calc
_refine_ls_wR_factor_gt 0.0721
_refine_ls_wR_factor_ref 0.0749
_reflns_Friedel_coverage 0.834
_reflns_Friedel_fraction_full 0.980
_reflns_Friedel_fraction_max 0.980
_reflns_number_gt 3579
_reflns_number_total 4000
_reflns_threshold_expression 'I > 2\s(I)'
_cod_data_source_file d1dt02748d2.cif
_cod_data_source_block b
_cod_original_cell_volume 23936(12)
_cod_database_code 7708689
_shelx_shelxl_version_number 2018/3
_shelx_space_group_comment
;
The symmetry employed for this shelxl refinement is uniquely defined
by the following loop, which should always be used as a source of
symmetry information in preference to the above space-group names.
They are only intended as comments.
;
_olex2_refinement_description
;
1. Fixed Uiso
 At 1.2 times of:
  All C(H) groups
 At 1.5 times of:
  All O(H,H) groups
2. Rigid bond restraints
 All non-hydrogen atoms
 with sigma for 1-2 distances of 0.01 and sigma for 1-3 distances of 0.01
3. Uiso/Uaniso restraints and constraints
All non-hydrogen atoms have similar U: within 2A with sigma of 0.04 and sigma
for terminal atoms of 0.08 within 2A
All non-hydrogen atoms restrained to be isotropic: with sigma of 0.01 and sigma
for terminal atoms of 0.02
Uanis(O10) \\sim Ueq, Uanis(O8) \\sim Ueq, Uanis(O9) \\sim Ueq, Uanis(O15)
\\sim Ueq: with sigma of 0.005 and sigma for terminal atoms of 0.01
4. Rigid body (RIGU) restrains
 All non-hydrogen atoms
 with sigma for 1-2 distances of 0.001 and sigma for 1-3 distances of 0.001
5.a Riding coordinates:
 C41(H41), C43(H43)
5.b Rotating group:
 O12(H12A,H12B)
5.c Aromatic/amide H refined with riding coordinates:
 C2(H2), C3(H3), C5(H5), C6(H6), C8(H8), C9(H9), C11(H11), C12(H12), C14(H14),
 C15(H15), C17(H17), C18(H18), C20(H20), C21(H21), C23(H23), C24(H24), C26(H26),
  C27(H27), C29(H29), C30(H30), C32(H32), C33(H33), C35(H35), C36(H36),
 C40(H40), C42(H42)
5.d Fitted hexagon refined as free rotating group:
 C13(C14,C15,C16,C17,C18), C25(C26,C27,C28,C29,C30), C31(C32,C33,C34,C35,C36)
;
_smtbx_masks_special_details
;
A solvent mask was calculated and 1010 electrons were 
found in a volume of 9238\%A^3^ in 2 voids per unit cell. 
This is consistent with the presence of 12[H2O] per Formula Unit 
which account for 960 electrons per unit cell.
;
_smtbx_masks_void_probe_radius 1.2
_smtbx_masks_void_truncation_radius 1.2
_olex2_submission_special_instructions 'No special instructions were received'

loop_
_space_group_symop_operation_xyz
'x, y, z'
'y, -x, -z'
'-x, -y, z'
'-y, x, -z'
'x, -y, -z'
'-y, -x, z'
'-x, y, -z'
'y, x, z'
'x+1/2, y+1/2, z+1/2'
'y+1/2, -x+1/2, -z+1/2'
'-x+1/2, -y+1/2, z+1/2'
'-y+1/2, x+1/2, -z+1/2'
'x+1/2, -y+1/2, -z+1/2'
'-y+1/2, -x+1/2, z+1/2'
'-x+1/2, y+1/2, -z+1/2'
'y+1/2, x+1/2, z+1/2'

loop_
_atom_site_label
_atom_site_type_symbol
_atom_site_fract_x
_atom_site_fract_y
_atom_site_fract_z
_atom_site_U_iso_or_equiv
_atom_site_adp_type
_atom_site_occupancy
_atom_site_site_symmetry_order
_atom_site_calc_flag
_atom_site_refinement_flags_posn
_atom_site_refinement_flags_adp
_atom_site_refinement_flags_occupancy
_atom_site_disorder_assembly
_atom_site_disorder_group
Zr1 Zr 0.73248(4) 0.18668(4) 0.83256(5) 0.0325(4) Uani 1 1 d . U . . .
Zr2 Zr 0.83680(4) 0.16320(4) 0.78663(7) 0.0344(6) Uani 1 2 d S TU P . .
Zr3 Zr 0.77529(4) 0.22471(4) 0.95456(7) 0.0330(6) Uani 1 2 d S TU P . .
Zr4 Zr 0.79945(4) 0.12037(4) 0.91028(5) 0.0324(4) Uani 1 1 d . U . . .
O1 O 0.3724(2) -0.1947(2) 0.3450(3) 0.039(2) Uani 1 1 d . U . . .
O2 O 0.4130(2) -0.2343(3) 0.4018(3) 0.039(2) Uani 1 1 d . U . . .
O3 O 0.7713(2) 0.1119(3) -0.0071(3) 0.039(2) Uani 1 1 d . U . . .
O4 O 0.7547(3) 0.1796(3) 0.0171(3) 0.044(2) Uani 1 1 d . U . . .
O5 O 0.7911(3) 0.1480(3) 0.7191(3) 0.052(2) Uani 1 1 d . U . . .
O6 O 0.7236(3) 0.1593(3) 0.7510(3) 0.042(2) Uani 1 1 d . U . . .
O7 O 0.8492(2) 0.1508(2) 0.8682(4) 0.034(2) Uani 1 2 d S TU P . .
O8 O 0.8722(2) 0.2189(2) 0.8239(3) 0.0284(18) Uani 1 1 d . U . . .
O9 O 0.7590(2) 0.1731(2) 0.9054(3) 0.0311(16) Uani 1 1 d . U . . .
O10 O 0.7903(2) 0.2097(2) 0.8037(4) 0.0297(19) Uani 1 2 d S TU P . .
O11 O 0.6749(3) 0.2056(3) 0.8804(4) 0.059(2) Uani 1 1 d . U . . .
O12 O 0.8124(3) 0.0552(3) 0.8772(4) 0.067(3) Uani 1 1 d . U . . .
H12A H 0.799456 0.051886 0.846685 0.100 Uiso 1 1 d R U . . .
H12B H 0.800885 0.035728 0.897421 0.100 Uiso 1 1 d R U . . .
O13 O 0.8538(3) 0.0902(3) 0.9553(3) 0.057(2) Uani 1 1 d . U . . .
O14 O 0.9034(3) 0.1463(3) 0.7664(4) 0.073(3) Uani 1 1 d . U . . .
O15 O 0.8274(2) 0.1726(2) 0.9634(4) 0.034(2) Uani 1 2 d S TU P . .
O16 O 0.7500(2) 0.2500(2) 0.8730(4) 0.035(2) Uani 1 2 d S TU P . .
O17 O 0.6987(3) 0.2371(3) 0.7848(3) 0.065(2) Uani 1 1 d . U . . .
N1 N 0.6322(3) 0.0307(3) 0.3719(4) 0.035(2) Uani 1 1 d . U . . .
C1 C 0.4347(4) -0.1637(4) 0.3758(5) 0.031(3) Uani 1 1 d . U . . .
C2 C 0.4351(4) -0.1323(4) 0.3372(5) 0.035(3) Uani 1 1 d . U . . .
H2 H 0.415026 -0.133371 0.309486 0.042 Uiso 1 1 calc R U . . .
C3 C 0.4651(3) -0.0987(4) 0.3388(5) 0.033(3) Uani 1 1 d . U . . .
H3 H 0.464290 -0.077844 0.312059 0.039 Uiso 1 1 calc R U . . .
C4 C 0.4961(4) -0.0952(4) 0.3787(5) 0.033(3) Uani 1 1 d . U . . .
C5 C 0.4971(4) -0.1275(4) 0.4183(5) 0.041(3) Uani 1 1 d . U . . .
H5 H 0.517758 -0.126377 0.445315 0.049 Uiso 1 1 calc R U . . .
C6 C 0.4678(3) -0.1606(4) 0.4173(5) 0.033(3) Uani 1 1 d . U . . .
H6 H 0.468987 -0.181690 0.443846 0.039 Uiso 1 1 calc R U . . .
C7 C 0.5314(4) -0.0631(4) 0.3794(5) 0.041(3) Uani 1 1 d . U . . .
C8 C 0.5439(4) -0.0434(4) 0.3298(5) 0.042(3) Uani 1 1 d . U . . .
H8 H 0.530153 -0.051586 0.298243 0.050 Uiso 1 1 calc R U . . .
C9 C 0.5757(4) -0.0126(4) 0.3280(5) 0.037(3) Uani 1 1 d . U . . .
H9 H 0.582700 0.000105 0.295334 0.044 Uiso 1 1 calc R U . . .
C10 C 0.5971(4) -0.0005(4) 0.3727(5) 0.033(3) Uani 1 1 d . U . . .
C11 C 0.5860(4) -0.0190(4) 0.4204(5) 0.032(3) Uani 1 1 d . U . . .
H11 H 0.600176 -0.011354 0.451823 0.039 Uiso 1 1 calc R U . . .
C12 C 0.5536(4) -0.0490(4) 0.4210(5) 0.043(3) Uani 1 1 d . U . . .
H12 H 0.546463 -0.060568 0.454254 0.051 Uiso 1 1 calc R U . . .
C13 C 0.7383(3) 0.1206(3) 0.0758(3) 0.055(3) Uani 1 1 d G U . . .
C14 C 0.7311(3) 0.1493(2) 0.1177(4) 0.067(4) Uani 1 1 d G U . . .
H14 H 0.736964 0.178514 0.113273 0.080 Uiso 1 1 calc R U . . .
C15 C 0.7152(3) 0.1342(3) 0.1664(3) 0.071(4) Uani 1 1 d G U . . .
H15 H 0.710341 0.153414 0.194421 0.086 Uiso 1 1 calc R U . . .
C16 C 0.7064(3) 0.0906(3) 0.1730(3) 0.058(4) Uani 1 1 d G U . . .
C17 C 0.7136(3) 0.0619(2) 0.1311(4) 0.082(5) Uani 1 1 d G U . . .
H17 H 0.707732 0.032698 0.135529 0.098 Uiso 1 1 calc R U . . .
C18 C 0.7295(3) 0.0770(3) 0.0824(3) 0.076(4) Uani 1 1 d G U . . .
H18 H 0.734354 0.057798 0.054382 0.091 Uiso 1 1 calc R U . . .
O18 O 0.7028(3) 0.2329(3) 0.9647(3) 0.064(2) Uani 1 1 d . U . . .
C19 C 0.6879(4) 0.0745(4) 0.2259(5) 0.043(3) Uani 1 1 d . U . . .
C20 C 0.6797(4) 0.1018(4) 0.2694(5) 0.058(4) Uani 1 1 d . U . . .
H20 H 0.687409 0.130723 0.266757 0.070 Uiso 1 1 calc R U . . .
C21 C 0.6611(4) 0.0879(4) 0.3144(5) 0.043(3) Uani 1 1 d . U . . .
H21 H 0.654463 0.107787 0.341001 0.051 Uiso 1 1 calc R U . . .
C22 C 0.6513(4) 0.0447(4) 0.3229(5) 0.033(3) Uani 1 1 d . U . . .
C23 C 0.6623(4) 0.0159(4) 0.2838(5) 0.040(3) Uani 1 1 d . U . . .
H23 H 0.657774 -0.013475 0.289285 0.048 Uiso 1 1 calc R U . . .
C24 C 0.6802(4) 0.0300(4) 0.2359(5) 0.046(3) Uani 1 1 d . U . . .
H24 H 0.687393 0.009808 0.209722 0.055 Uiso 1 1 calc R U . . .
C25 C 0.7320(3) 0.1314(3) 0.6622(3) 0.050(3) Uani 1 1 d G U . . .
C26 C 0.6891(3) 0.1185(3) 0.6602(3) 0.060(4) Uani 1 1 d G U . . .
H26 H 0.671897 0.120247 0.690720 0.072 Uiso 1 1 calc R U . . .
C27 C 0.6718(2) 0.1028(3) 0.6126(3) 0.062(4) Uani 1 1 d G U . . .
H27 H 0.643054 0.094147 0.611246 0.075 Uiso 1 1 calc R U . . .
C28 C 0.6974(3) 0.1001(3) 0.5670(3) 0.047(3) Uani 1 1 d G U . . .
C29 C 0.7404(3) 0.1131(3) 0.5690(3) 0.064(4) Uani 1 1 d G U . . .
H29 H 0.757523 0.111291 0.538508 0.077 Uiso 1 1 calc R U . . .
C30 C 0.7576(2) 0.1287(3) 0.6166(3) 0.065(4) Uani 1 1 d G U . . .
H30 H 0.786366 0.137392 0.617981 0.079 Uiso 1 1 calc R U . . .
C31 C 0.6795(3) 0.0841(3) 0.5149(3) 0.042(3) Uani 1 1 d G U . . .
C32 C 0.7053(2) 0.0574(3) 0.4836(3) 0.053(4) Uani 1 1 d G U . . .
H32 H 0.733274 0.050982 0.494395 0.063 Uiso 1 1 calc R U . . .
C33 C 0.6892(2) 0.0404(2) 0.4360(3) 0.048(3) Uani 1 1 d G U . . .
H33 H 0.706484 0.022523 0.415062 0.058 Uiso 1 1 calc R U . . .
C34 C 0.6474(3) 0.0500(2) 0.4198(2) 0.032(3) Uani 1 1 d G U . . .
C35 C 0.6216(2) 0.0767(3) 0.4511(3) 0.044(3) Uani 1 1 d G U . . .
H35 H 0.593617 0.083159 0.440290 0.053 Uiso 1 1 calc R U . . .
C36 C 0.6377(2) 0.0938(2) 0.4987(3) 0.046(3) Uani 1 1 d G U . . .
H36 H 0.620406 0.111618 0.519623 0.055 Uiso 1 1 calc R U . . .
C37 C 0.4038(4) -0.1999(4) 0.3740(5) 0.031(3) Uani 1 1 d . U . . .
C38 C 0.7547(4) 0.1395(5) 0.0227(6) 0.047(4) Uani 1 1 d . U . . .
C39 C 0.7507(5) 0.1503(4) 0.7137(6) 0.051(3) Uani 1 1 d . U . . .
C40 C 0.8912(5) 0.1088(5) 0.9695(8) 0.075(6) Uani 1 2 d S TU P . .
H40 H 0.907369 0.092632 0.993692 0.090 Uiso 1 2 calc R U P . .
C41 C 0.8959(6) 0.1041(6) 0.7566(9) 0.083(6) Uani 1 2 d S TU P . .
H41 H 0.913306 0.086690 0.744522 0.099 Uiso 1 2 d R U P . .
C42 C 0.6701(5) 0.2197(5) 0.9301(6) 0.075(4) Uani 1 1 d . U . . .
H42 H 0.642063 0.220977 0.943285 0.090 Uiso 1 1 calc R U . . .
C43 C 0.7226(6) 0.2774(6) 0.7683(10) 0.106(7) Uani 1 2 d S TU P . .
H43 H 0.707538 0.292470 0.741923 0.127 Uiso 1 2 d R U P . .

loop_
_atom_site_aniso_label
_atom_site_aniso_U_11
_atom_site_aniso_U_22
_atom_site_aniso_U_33
_atom_site_aniso_U_23
_atom_site_aniso_U_13
_atom_site_aniso_U_12
Zr1 0.0391(9) 0.0398(9) 0.0187(8) 0.0020(7) -0.0020(7) -0.0205(7)
Zr2 0.0422(8) 0.0422(8) 0.0188(11) -0.0043(7) 0.0043(7) -0.0212(11)
Zr3 0.0412(8) 0.0412(8) 0.0166(11) -0.0036(7) 0.0036(7) -0.0177(10)
Zr4 0.0439(10) 0.0345(9) 0.0188(8) 0.0043(7) -0.0017(7) -0.0172(7)
O1 0.038(5) 0.025(5) 0.055(6) 0.003(4) -0.021(4) -0.015(4)
O2 0.042(5) 0.040(5) 0.035(5) -0.002(4) -0.019(4) -0.014(4)
O3 0.040(5) 0.051(5) 0.025(5) 0.002(4) 0.002(4) -0.014(4)
O4 0.053(6) 0.054(5) 0.024(5) -0.004(4) 0.010(4) -0.014(4)
O5 0.069(4) 0.070(6) 0.017(4) -0.008(4) 0.001(4) -0.027(5)
O6 0.053(5) 0.048(5) 0.026(4) 0.004(3) -0.014(3) -0.027(4)
O7 0.036(3) 0.036(3) 0.031(4) 0.004(2) -0.004(2) -0.011(4)
O8 0.032(4) 0.040(4) 0.013(4) 0.008(3) 0.002(3) -0.010(3)
O9 0.035(3) 0.037(3) 0.021(3) 0.004(3) 0.000(3) -0.025(3)
O10 0.039(3) 0.039(3) 0.012(4) 0.005(2) -0.005(2) -0.016(3)
O11 0.041(4) 0.061(6) 0.075(5) -0.008(4) 0.012(4) -0.016(4)
O12 0.096(7) 0.040(4) 0.064(6) -0.014(4) -0.006(6) -0.018(4)
O13 0.071(5) 0.049(5) 0.052(5) 0.013(4) -0.017(4) -0.003(4)
O14 0.066(5) 0.086(6) 0.067(6) -0.020(5) 0.022(4) 0.008(5)
O15 0.037(3) 0.037(3) 0.027(4) 0.003(2) -0.003(2) -0.021(4)
O16 0.038(3) 0.038(3) 0.030(5) 0.001(2) -0.001(2) -0.010(4)
O17 0.073(5) 0.075(5) 0.046(4) -0.006(4) -0.024(4) 0.011(4)
N1 0.043(5) 0.036(5) 0.027(4) 0.003(3) -0.001(3) -0.013(4)
C1 0.023(6) 0.031(5) 0.040(6) -0.006(4) -0.006(4) -0.004(4)
C2 0.030(6) 0.031(6) 0.042(6) -0.003(5) -0.002(5) 0.001(4)
C3 0.034(6) 0.028(6) 0.037(6) -0.005(5) 0.004(4) 0.001(4)
C4 0.034(6) 0.035(6) 0.031(6) -0.004(4) 0.009(4) -0.007(4)
C5 0.034(6) 0.045(6) 0.043(6) 0.006(5) -0.007(5) -0.022(5)
C6 0.027(6) 0.034(6) 0.038(6) -0.003(5) -0.005(4) -0.013(4)
C7 0.049(6) 0.045(6) 0.028(5) 0.008(5) -0.004(4) -0.019(5)
C8 0.047(7) 0.054(7) 0.023(5) 0.006(5) -0.007(5) -0.021(5)
C9 0.047(6) 0.048(7) 0.016(5) -0.004(5) 0.003(4) -0.019(5)
C10 0.044(6) 0.039(6) 0.016(5) -0.001(4) 0.003(4) -0.015(5)
C11 0.038(6) 0.041(7) 0.018(5) 0.001(5) 0.004(4) -0.011(5)
C12 0.052(7) 0.052(7) 0.024(5) 0.012(5) -0.005(5) -0.024(5)
C13 0.061(8) 0.059(5) 0.044(5) 0.011(4) 0.024(5) 0.004(6)
C14 0.093(9) 0.059(6) 0.048(6) 0.011(4) 0.038(6) -0.001(7)
C15 0.108(10) 0.055(5) 0.051(6) 0.008(5) 0.042(6) -0.012(6)
C16 0.076(9) 0.055(5) 0.045(5) 0.008(4) 0.016(6) -0.014(6)
C17 0.130(11) 0.059(6) 0.057(6) 0.002(4) 0.041(7) -0.021(7)
C18 0.108(10) 0.061(5) 0.058(6) 0.008(5) 0.039(7) -0.008(6)
O18 0.057(5) 0.077(6) 0.057(5) 0.003(5) 0.020(4) -0.004(4)
C19 0.045(8) 0.044(5) 0.041(5) 0.006(4) 0.005(5) -0.014(5)
C20 0.085(9) 0.043(6) 0.048(5) 0.003(4) 0.020(6) -0.024(6)
C21 0.053(8) 0.034(5) 0.042(5) 0.004(4) 0.007(5) -0.014(5)
C22 0.036(7) 0.033(5) 0.031(4) 0.004(4) 0.002(4) -0.010(5)
C23 0.048(8) 0.037(5) 0.034(5) 0.002(4) 0.004(5) -0.008(5)
C24 0.055(8) 0.045(5) 0.036(5) -0.002(4) 0.007(5) -0.020(6)
C25 0.061(5) 0.058(8) 0.032(4) -0.003(5) -0.004(4) -0.022(6)
C26 0.063(5) 0.078(9) 0.039(5) -0.016(6) -0.001(4) -0.028(6)
C27 0.056(6) 0.090(9) 0.041(5) -0.018(6) -0.003(4) -0.025(6)
C28 0.055(5) 0.050(8) 0.038(5) -0.006(5) -0.005(4) -0.011(5)
C29 0.059(5) 0.095(9) 0.039(5) -0.016(6) -0.001(4) -0.024(6)
C30 0.065(6) 0.093(9) 0.038(5) -0.015(6) 0.001(4) -0.035(7)
C31 0.055(5) 0.038(7) 0.034(5) 0.002(5) -0.006(4) -0.007(5)
C32 0.054(6) 0.062(8) 0.042(6) -0.011(5) -0.015(4) 0.005(5)
C33 0.052(5) 0.054(8) 0.038(6) -0.005(5) -0.010(4) 0.000(5)
C34 0.045(5) 0.021(6) 0.028(4) 0.007(4) -0.004(4) -0.015(4)
C35 0.050(6) 0.041(7) 0.040(5) -0.007(5) -0.005(4) -0.009(5)
C36 0.055(5) 0.040(7) 0.044(6) -0.010(5) -0.009(4) -0.004(5)
C37 0.028(5) 0.036(5) 0.029(6) -0.005(4) -0.005(4) -0.009(4)
C38 0.049(8) 0.054(5) 0.037(5) 0.000(4) 0.012(5) -0.014(5)
C39 0.068(5) 0.053(8) 0.033(5) -0.002(5) -0.004(3) -0.028(5)
C40 0.078(7) 0.078(7) 0.070(12) 0.020(7) -0.020(7) -0.018(7)
C41 0.084(6) 0.084(6) 0.080(13) -0.014(6) 0.014(6) 0.007(7)
C42 0.067(7) 0.084(10) 0.075(6) -0.011(6) 0.010(5) 0.000(7)
C43 0.098(8) 0.098(8) 0.123(14) 0.024(8) -0.024(8) -0.005(8)

loop_
_atom_type_symbol
_atom_type_description
_atom_type_scat_dispersion_real
_atom_type_scat_dispersion_imag
_atom_type_scat_source
C C 0.0033 0.0016 'International Tables Vol C Tables 4.2.6.8 and 6.1.1.4'
H H 0.0000 0.0000 'International Tables Vol C Tables 4.2.6.8 and 6.1.1.4'
N N 0.0061 0.0033 'International Tables Vol C Tables 4.2.6.8 and 6.1.1.4'
O O 0.0106 0.0060 'International Tables Vol C Tables 4.2.6.8 and 6.1.1.4'
Zr Zr -2.9673 0.5597 'International Tables Vol C Tables 4.2.6.8 and 6.1.1.4'

loop_
_geom_angle_atom_site_label_1
_geom_angle_atom_site_label_2
_geom_angle_atom_site_label_3
_geom_angle
_geom_angle_site_symmetry_1
_geom_angle_site_symmetry_3
_geom_angle_publ_flag
O1 Zr1 O6 75.3(3) 14 . y
O1 Zr1 O8 73.2(3) 14 6_665 y
O1 Zr1 O11 73.5(3) 14 . y
O1 Zr1 O16 141.7(3) 14 . y
O1 Zr1 O17 114.2(3) 14 . y
O6 Zr1 O8 72.7(3) . 6_665 y
O6 Zr1 O11 119.6(3) . . y
O6 Zr1 O16 140.0(3) . . y
O6 Zr1 O17 73.7(3) . . y
O9 Zr1 O1 85.2(3) . 14 y
O9 Zr1 O6 142.0(3) . . y
O9 Zr1 O8 70.6(3) . 6_665 y
O9 Zr1 O10 91.9(3) . . y
O9 Zr1 O11 84.2(3) . . y
O9 Zr1 O16 71.7(3) . . y
O9 Zr1 O17 144.2(3) . . y
O10 Zr1 O1 143.3(3) . 14 y
O10 Zr1 O6 85.3(3) . . y
O10 Zr1 O8 71.4(3) . 6_665 y
O10 Zr1 O11 142.6(3) . . y
O10 Zr1 O16 69.4(3) . . y
O10 Zr1 O17 88.8(4) . . y
O11 Zr1 O8 139.4(3) . 6_665 y
O11 Zr1 O16 74.1(3) . . y
O11 Zr1 O17 74.0(3) . . y
O16 Zr1 O8 123.5(3) . 6_665 y
O17 Zr1 O8 142.0(3) . 6_665 y
O17 Zr1 O16 75.2(3) . . y
O5 Zr2 O5 72.7(4) . 6_665 y
O7 Zr2 O5 143.1(2) . 6_665 y
O7 Zr2 O5 143.1(2) . . y
O7 Zr2 O8 69.6(2) . . y
O7 Zr2 O8 69.6(2) . 6_665 y
O7 Zr2 O14 90.4(4) . . y
O7 Zr2 O14 90.4(4) . 6_665 y
O8 Zr2 O5 74.0(3) . 6_665 y
O8 Zr2 O5 141.0(3) . . y
O8 Zr2 O5 141.0(3) 6_665 6_665 y
O8 Zr2 O5 74.0(3) 6_665 . y
O8 Zr2 O8 125.4(4) 6_665 . y
O10 Zr2 O5 82.1(3) . . y
O10 Zr2 O5 82.1(3) . 6_665 y
O10 Zr2 O7 93.1(4) . . y
O10 Zr2 O8 73.8(2) . 6_665 y
O10 Zr2 O8 73.8(2) . . y
O10 Zr2 O14 149.9(3) . . y
O10 Zr2 O14 150.0(3) . 6_665 y
O14 Zr2 O5 77.3(4) . 6_665 y
O14 Zr2 O5 77.3(4) 6_665 . y
O14 Zr2 O5 111.8(4) 6_665 6_665 y
O14 Zr2 O5 111.8(4) . . y
O14 Zr2 O8 79.6(3) . . y
O14 Zr2 O8 134.7(3) . 6_665 y
O14 Zr2 O8 79.6(3) 6_665 6_665 y
O14 Zr2 O8 134.7(3) 6_665 . y
O14 Zr2 O14 59.7(5) . 6_665 y
O4 Zr3 O4 82.2(4) 6_666 1_556 y
O4 Zr3 O15 71.8(3) 6_666 . y
O4 Zr3 O15 71.8(3) 1_556 . y
O4 Zr3 O16 138.0(2) 6_666 . y
O4 Zr3 O16 138.0(2) 1_556 . y
O4 Zr3 O18 72.8(3) 6_666 6_665 y
O4 Zr3 O18 72.8(3) 1_556 . y
O4 Zr3 O18 121.2(3) 6_666 . y
O4 Zr3 O18 121.2(3) 1_556 6_665 y
O9 Zr3 O4 81.9(3) 6_665 6_666 y
O9 Zr3 O4 143.1(3) 6_665 1_556 y
O9 Zr3 O4 81.9(3) . 1_556 y
O9 Zr3 O4 143.1(3) . 6_666 y
O9 Zr3 O9 91.5(4) . 6_665 y
O9 Zr3 O15 71.7(3) . . y
O9 Zr3 O15 71.7(3) 6_665 . y
O9 Zr3 O16 70.0(3) 6_665 . y
O9 Zr3 O16 70.0(3) . . y
O9 Zr3 O18 143.0(3) . 6_665 y
O9 Zr3 O18 84.9(3) 6_665 6_665 y
O9 Zr3 O18 143.0(3) 6_665 . y
O9 Zr3 O18 84.9(3) . . y
O15 Zr3 O16 124.0(4) . . y
O18 Zr3 O15 139.7(2) . . y
O18 Zr3 O15 139.7(2) 6_665 . y
O18 Zr3 O16 74.2(3) . . y
O18 Zr3 O16 74.2(3) 6_665 . y
O18 Zr3 O18 76.5(5) . 6_665 y
O3 Zr4 O2 71.9(3) 1_556 14 y
O3 Zr4 O15 72.3(3) 1_556 . y
O7 Zr4 O2 144.3(3) . 14 y
O7 Zr4 O3 142.9(3) . 1_556 y
O7 Zr4 O8 70.0(3) . 6_665 y
O7 Zr4 O12 95.2(3) . . y
O7 Zr4 O13 83.5(4) . . y
O7 Zr4 O15 71.9(3) . . y
O8 Zr4 O2 74.5(3) 6_665 14 y
O8 Zr4 O3 142.5(3) 6_665 1_556 y
O8 Zr4 O15 125.9(3) 6_665 . y
O9 Zr4 O2 79.4(3) . 14 y
O9 Zr4 O3 84.9(3) . 1_556 y
O9 Zr4 O7 93.5(3) . . y
O9 Zr4 O8 72.9(3) . 6_665 y
O9 Zr4 O12 144.0(3) . . y
O9 Zr4 O13 145.2(3) . . y
O9 Zr4 O15 72.7(3) . . y
O12 Zr4 O2 73.3(3) . 14 y
O12 Zr4 O3 107.8(3) . 1_556 y
O12 Zr4 O8 77.4(3) . 6_665 y
O12 Zr4 O13 70.7(3) . . y
O12 Zr4 O15 143.0(4) . . y
O13 Zr4 O2 121.7(3) . 14 y
O13 Zr4 O3 77.4(3) . 1_556 y
O13 Zr4 O8 136.0(3) . 6_665 y
O13 Zr4 O15 73.5(3) . . y
O15 Zr4 O2 135.9(3) . 14 y
C37 O1 Zr1 132.6(8) . 14_554 ?
C37 O2 Zr4 132.4(7) . 14_554 ?
C38 O3 Zr4 128.8(9) . 1_554 ?
C38 O4 Zr3 135.6(9) . 1_554 ?
C39 O5 Zr2 133.8(9) . . ?
C39 O6 Zr1 131.8(9) . . ?
Zr4 O7 Zr2 115.7(3) 6_665 . ?
Zr4 O7 Zr2 115.7(3) . . ?
Zr4 O7 Zr4 114.4(5) . 6_665 ?
Zr2 O8 Zr1 98.7(3) . 6_665 ?
Zr4 O8 Zr1 98.8(3) 6_665 6_665 ?
Zr4 O8 Zr2 104.7(3) 6_665 . ?
Zr1 O9 Zr3 117.8(3) . . ?
Zr1 O9 Zr4 117.5(3) . . ?
Zr4 O9 Zr3 115.2(3) . . ?
Zr1 O10 Zr1 118.7(5) 6_665 . ?
Zr1 O10 Zr2 115.8(3) . . ?
Zr1 O10 Zr2 115.8(3) 6_665 . ?
C42 O11 Zr1 132.9(9) . . ?
Zr4 O12 H12A 110.6 . . ?
Zr4 O12 H12B 110.1 . . ?
H12A O12 H12B 103.7 . . ?
C40 O13 Zr4 127.2(11) . . ?
C41 O14 Zr2 96.4(11) . . ?
Zr4 O15 Zr3 100.2(3) . . ?
Zr4 O15 Zr3 100.2(3) 6_665 . ?
Zr4 O15 Zr4 101.8(4) . 6_665 ?
Zr1 O16 Zr1 102.5(4) . 6_665 ?
Zr1 O16 Zr3 100.4(3) . . ?
Zr1 O16 Zr3 100.3(3) 6_665 . ?
C43 O17 Zr1 119.8(11) . . ?
C22 N1 C10 121.6(10) . . ?
C34 N1 C10 121.1(9) . . ?
C34 N1 C22 117.2(8) . . ?
C2 C1 C6 116.5(10) . . ?
C2 C1 C37 121.7(11) . . ?
C6 C1 C37 121.8(12) . . ?
C1 C2 H2 119.5 . . ?
C1 C2 C3 121.0(12) . . ?
C3 C2 H2 119.5 . . ?
C2 C3 H3 118.6 . . ?
C4 C3 C2 122.7(12) . . ?
C4 C3 H3 118.6 . . ?
C3 C4 C5 117.6(11) . . ?
C3 C4 C7 124.9(11) . . ?
C5 C4 C7 117.1(11) . . ?
C4 C5 H5 119.8 . . ?
C6 C5 C4 120.4(12) . . ?
C6 C5 H5 119.8 . . ?
C1 C6 H6 119.1 . . ?
C5 C6 C1 121.8(12) . . ?
C5 C6 H6 119.1 . . ?
C8 C7 C4 118.5(11) . . ?
C12 C7 C4 128.1(12) . . ?
C12 C7 C8 113.3(11) . . ?
C7 C8 H8 119.4 . . ?
C9 C8 C7 121.3(11) . . ?
C9 C8 H8 119.4 . . ?
C8 C9 H9 119.4 . . ?
C10 C9 C8 121.2(12) . . ?
C10 C9 H9 119.4 . . ?
C9 C10 N1 122.7(11) . . ?
C9 C10 C11 118.6(11) . . ?
C11 C10 N1 118.7(11) . . ?
C10 C11 H11 120.6 . . ?
C10 C11 C12 118.8(12) . . ?
C12 C11 H11 120.6 . . ?
C7 C12 C11 126.7(12) . . ?
C7 C12 H12 116.6 . . ?
C11 C12 H12 116.6 . . ?
C14 C13 C18 120.0 . . ?
C14 C13 C38 117.4(8) . . ?
C18 C13 C38 122.6(8) . . ?
C13 C14 H14 120.0 . . ?
C15 C14 C13 120.0 . . ?
C15 C14 H14 120.0 . . ?
C14 C15 H15 120.0 . . ?
C14 C15 C16 120.0 . . ?
C16 C15 H15 120.0 . . ?
C15 C16 C17 120.0 . . ?
C15 C16 C19 119.7(8) . . ?
C17 C16 C19 120.2(8) . . ?
C16 C17 H17 120.0 . . ?
C16 C17 C18 120.0 . . ?
C18 C17 H17 120.0 . . ?
C13 C18 H18 120.0 . . ?
C17 C18 C13 120.0 . . ?
C17 C18 H18 120.0 . . ?
C42 O18 Zr3 128.1(9) . . ?
C20 C19 C16 122.8(11) . . ?
C20 C19 C24 114.9(12) . . ?
C24 C19 C16 122.2(11) . . ?
C19 C20 H20 118.8 . . ?
C21 C20 C19 122.3(13) . . ?
C21 C20 H20 118.8 . . ?
C20 C21 H21 118.8 . . ?
C20 C21 C22 122.4(13) . . ?
C22 C21 H21 118.8 . . ?
C21 C22 N1 121.0(11) . . ?
C23 C22 N1 121.2(11) . . ?
C23 C22 C21 117.8(12) . . ?
C22 C23 H23 119.7 . . ?
C22 C23 C24 120.6(12) . . ?
C24 C23 H23 119.7 . . ?
C19 C24 H24 119.2 . . ?
C23 C24 C19 121.5(12) . . ?
C23 C24 H24 119.2 . . ?
C26 C25 C30 120.0 . . ?
C26 C25 C39 120.3(8) . . ?
C30 C25 C39 119.7(8) . . ?
C25 C26 H26 120.0 . . ?
C25 C26 C27 120.0 . . ?
C27 C26 H26 120.0 . . ?
C26 C27 H27 120.0 . . ?
C28 C27 C26 120.0 . . ?
C28 C27 H27 120.0 . . ?
C27 C28 C29 120.0 . . ?
C27 C28 C31 121.2(6) . . ?
C29 C28 C31 118.8(6) . . ?
C28 C29 H29 120.0 . . ?
C30 C29 C28 120.0 . . ?
C30 C29 H29 120.0 . . ?
C25 C30 H30 120.0 . . ?
C29 C30 C25 120.0 . . ?
C29 C30 H30 120.0 . . ?
C32 C31 C28 118.1(6) . . ?
C32 C31 C36 120.0 . . ?
C36 C31 C28 121.8(6) . . ?
C31 C32 H32 120.0 . . ?
C33 C32 C31 120.0 . . ?
C33 C32 H32 120.0 . . ?
C32 C33 H33 120.0 . . ?
C34 C33 C32 120.0 . . ?
C34 C33 H33 120.0 . . ?
C33 C34 N1 117.7(7) . . ?
C33 C34 C35 120.0 . . ?
C35 C34 N1 122.3(7) . . ?
C34 C35 H35 120.0 . . ?
C36 C35 C34 120.0 . . ?
C36 C35 H35 120.0 . . ?
C31 C36 H36 120.0 . . ?
C35 C36 C31 120.0 . . ?
C35 C36 H36 120.0 . . ?
O1 C37 O2 126.6(11) . . ?
O1 C37 C1 115.8(12) . . ?
O2 C37 C1 117.6(12) . . ?
O3 C38 O4 128.0(14) . . ?
O3 C38 C13 113.1(12) . . ?
O4 C38 C13 118.3(12) . . ?
O5 C39 O6 125.8(13) . . ?
O5 C39 C25 116.4(13) . . ?
O6 C39 C25 116.5(12) . . ?
O13 C40 O13 132.3(19) . 6_665 ?
O13 C40 H40 113.9 . . ?
O13 C40 H40 113.9 6_665 . ?
Zr2 C41 H41 174.5 . . ?
O14 C41 Zr2 53.7(10) . . ?
O14 C41 Zr2 53.7(10) 6_665 . ?
O14 C41 O14 107(2) 6_665 . ?
O14 C41 H41 126.2 . . ?
O14 C41 H41 126.2 6_665 . ?
O11 C42 O18 126.6(14) . . ?
O11 C42 H42 116.7 . . ?
O18 C42 H42 116.7 . . ?
O17 C43 O17 137.4(19) . 6_665 ?
O17 C43 H43 111.2 6_665 . ?
O17 C43 H43 111.3 . . ?

loop_
_geom_bond_atom_site_label_1
_geom_bond_atom_site_label_2
_geom_bond_distance
_geom_bond_site_symmetry_2
_geom_bond_publ_flag
Zr1 O1 2.194(7) 14 y
Zr1 O6 2.221(8) . y
Zr1 O8 2.374(7) 6_665 y
Zr1 O9 2.037(7) . y
Zr1 O10 2.059(5) . y
Zr1 O11 2.223(8) . y
Zr1 O16 2.270(7) . y
Zr1 O17 2.226(9) . y
Zr2 O5 2.252(8) . y
Zr2 O5 2.252(8) 6_665 y
Zr2 O7 2.106(10) . y
Zr2 O8 2.246(7) 6_665 y
Zr2 O8 2.246(7) . y
Zr2 O10 2.079(10) . y
Zr2 O14 2.187(9) . y
Zr2 O14 2.187(9) 6_665 y
Zr3 O4 2.188(8) 6_666 y
Zr3 O4 2.188(8) 1_556 y
Zr3 O9 2.078(7) . y
Zr3 O9 2.078(7) 6_665 y
Zr3 O15 2.295(11) . y
Zr3 O16 2.316(10) . y
Zr3 O18 2.274(9) 6_665 y
Zr3 O18 2.274(9) . y
Zr4 O2 2.278(8) 14 y
Zr4 O3 2.253(8) 1_556 y
Zr4 O7 2.089(6) . y
Zr4 O8 2.241(7) 6_665 y
Zr4 O9 2.063(7) . y
Zr4 O12 2.217(8) . y
Zr4 O13 2.230(8) . y
Zr4 O15 2.263(6) . y
O1 C37 1.224(13) . ?
O2 C37 1.302(13) . ?
O3 C38 1.243(14) . ?
O4 C38 1.252(14) . ?
O5 C39 1.259(15) . ?
O6 C39 1.283(15) . ?
O11 C42 1.325(15) . ?
O12 H12A 0.8663 . ?
O12 H12B 0.8653 . ?
O13 C40 1.342(11) . ?
O14 C41 1.351(14) . ?
O17 C43 1.509(12) . ?
N1 C10 1.454(13) . ?
N1 C22 1.425(14) . ?
N1 C34 1.417(10) . ?
C1 C2 1.368(15) . ?
C1 C6 1.461(15) . ?
C1 C37 1.474(15) . ?
C2 H2 0.9300 . ?
C2 C3 1.397(14) . ?
C3 H3 0.9300 . ?
C3 C4 1.387(15) . ?
C4 C5 1.406(15) . ?
C4 C7 1.477(15) . ?
C5 H5 0.9300 . ?
C5 C6 1.370(14) . ?
C6 H6 0.9300 . ?
C7 C8 1.433(15) . ?
C7 C12 1.322(15) . ?
C8 H8 0.9300 . ?
C8 C9 1.372(15) . ?
C9 H9 0.9300 . ?
C9 C10 1.352(14) . ?
C10 C11 1.364(14) . ?
C11 H11 0.9300 . ?
C11 C12 1.367(15) . ?
C12 H12 0.9300 . ?
C13 C14 1.3900 . ?
C13 C18 1.3900 . ?
C13 C38 1.534(15) . ?
C14 H14 0.9300 . ?
C14 C15 1.3900 . ?
C15 H15 0.9300 . ?
C15 C16 1.3900 . ?
C16 C17 1.3900 . ?
C16 C19 1.523(13) . ?
C17 H17 0.9300 . ?
C17 C18 1.3900 . ?
C18 H18 0.9300 . ?
O18 C42 1.391(16) . ?
C19 C20 1.398(16) . ?
C19 C24 1.421(15) . ?
C20 H20 0.9300 . ?
C20 C21 1.333(15) . ?
C21 H21 0.9300 . ?
C21 C22 1.387(15) . ?
C22 C23 1.366(15) . ?
C23 H23 0.9300 . ?
C23 C24 1.387(15) . ?
C24 H24 0.9300 . ?
C25 C26 1.3900 . ?
C25 C30 1.3900 . ?
C25 C39 1.525(15) . ?
C26 H26 0.9300 . ?
C26 C27 1.3900 . ?
C27 H27 0.9300 . ?
C27 C28 1.3900 . ?
C28 C29 1.3900 . ?
C28 C31 1.498(8) . ?
C29 H29 0.9300 . ?
C29 C30 1.3900 . ?
C30 H30 0.9300 . ?
C31 C32 1.3900 . ?
C31 C36 1.3900 . ?
C32 H32 0.9300 . ?
C32 C33 1.3900 . ?
C33 H33 0.9300 . ?
C33 C34 1.3900 . ?
C34 C35 1.3900 . ?
C35 H35 0.9300 . ?
C35 C36 1.3900 . ?
C36 H36 0.9300 . ?
C40 H40 0.9300 . ?
C41 H41 0.8197 . ?
C42 H42 0.9300 . ?
C43 H43 0.9302 . ?

loop_
_geom_torsion_atom_site_label_1
_geom_torsion_atom_site_label_2
_geom_torsion_atom_site_label_3
_geom_torsion_atom_site_label_4
_geom_torsion
_geom_torsion_site_symmetry_1
_geom_torsion_site_symmetry_2
_geom_torsion_site_symmetry_3
_geom_torsion_site_symmetry_4
_geom_torsion_publ_flag
Zr1 O1 C37 O2 10(2) 14_554 . . . ?
Zr1 O1 C37 C1 -172.3(7) 14_554 . . . ?
Zr1 O6 C39 O5 14(2) . . . . ?
Zr1 O6 C39 C25 179.8(6) . . . . ?
Zr1 O11 C42 O18 10(2) . . . . ?
Zr1 O17 C43 O17 -18(3) . . . 6_665 ?
Zr2 O5 C39 O6 -7(2) . . . . ?
Zr2 O5 C39 C25 -173.0(6) . . . . ?
Zr2 O14 C41 O14 -2.1(18) . . . 6_665 ?
Zr3 O4 C38 O3 7(2) 1_554 . . . ?
Zr3 O4 C38 C13 177.6(7) 1_554 . . . ?
Zr3 O18 C42 O11 -11(2) . . . . ?
Zr4 O2 C37 O1 1(2) 14_554 . . . ?
Zr4 O2 C37 C1 -176.4(7) 14_554 . . . ?
Zr4 O3 C38 O4 -10(2) 1_554 . . . ?
Zr4 O3 C38 C13 178.8(6) 1_554 . . . ?
Zr4 O13 C40 O13 -11(3) . . . 6_665 ?
N1 C10 C11 C12 -178.8(10) . . . . ?
N1 C22 C23 C24 178.9(11) . . . . ?
N1 C34 C35 C36 178.0(8) . . . . ?
C1 C2 C3 C4 0.4(18) . . . . ?
C2 C1 C6 C5 1.3(17) . . . . ?
C2 C1 C37 O1 -17.6(18) . . . . ?
C2 C1 C37 O2 160.4(11) . . . . ?
C2 C3 C4 C5 0.9(17) . . . . ?
C2 C3 C4 C7 173.3(11) . . . . ?
C3 C4 C5 C6 -1.0(17) . . . . ?
C3 C4 C7 C8 -21.1(19) . . . . ?
C3 C4 C7 C12 157.8(13) . . . . ?
C4 C5 C6 C1 -0.1(18) . . . . ?
C4 C7 C8 C9 178.5(11) . . . . ?
C4 C7 C12 C11 -179.6(12) . . . . ?
C5 C4 C7 C8 151.4(11) . . . . ?
C5 C4 C7 C12 -30(2) . . . . ?
C6 C1 C2 C3 -1.4(17) . . . . ?
C6 C1 C37 O1 165.3(11) . . . . ?
C6 C1 C37 O2 -16.8(18) . . . . ?
C7 C4 C5 C6 -174.0(11) . . . . ?
C7 C8 C9 C10 1.5(19) . . . . ?
C8 C7 C12 C11 -1(2) . . . . ?
C8 C9 C10 N1 177.5(11) . . . . ?
C8 C9 C10 C11 -1.1(18) . . . . ?
C9 C10 C11 C12 -0.2(18) . . . . ?
C10 N1 C22 C21 137.3(12) . . . . ?
C10 N1 C22 C23 -45.7(17) . . . . ?
C10 N1 C34 C33 114.1(9) . . . . ?
C10 N1 C34 C35 -64.0(11) . . . . ?
C10 C11 C12 C7 1(2) . . . . ?
C12 C7 C8 C9 -0.6(18) . . . . ?
C13 C14 C15 C16 0.0 . . . . ?
C14 C13 C18 C17 0.0 . . . . ?
C14 C13 C38 O3 161.6(9) . . . . ?
C14 C13 C38 O4 -10.4(15) . . . . ?
C14 C15 C16 C17 0.0 . . . . ?
C14 C15 C16 C19 -178.5(9) . . . . ?
C15 C16 C17 C18 0.0 . . . . ?
C15 C16 C19 C20 -1.0(16) . . . . ?
C15 C16 C19 C24 -176.9(10) . . . . ?
C16 C17 C18 C13 0.0 . . . . ?
C16 C19 C20 C21 176.0(12) . . . . ?
C16 C19 C24 C23 -178.3(11) . . . . ?
C17 C16 C19 C20 -179.5(10) . . . . ?
C17 C16 C19 C24 4.6(15) . . . . ?
C18 C13 C14 C15 0.0 . . . . ?
C18 C13 C38 O3 -20.2(15) . . . . ?
C18 C13 C38 O4 167.9(9) . . . . ?
C19 C16 C17 C18 178.5(10) . . . . ?
C19 C20 C21 C22 5(2) . . . . ?
C20 C19 C24 C23 5.5(19) . . . . ?
C20 C21 C22 N1 178.8(12) . . . . ?
C20 C21 C22 C23 1.6(19) . . . . ?
C21 C22 C23 C24 -3.9(18) . . . . ?
C22 N1 C10 C9 -11.4(18) . . . . ?
C22 N1 C10 C11 167.1(11) . . . . ?
C22 N1 C34 C33 -68.8(10) . . . . ?
C22 N1 C34 C35 113.2(9) . . . . ?
C22 C23 C24 C19 0.3(19) . . . . ?
C24 C19 C20 C21 -8(2) . . . . ?
C25 C26 C27 C28 0.0 . . . . ?
C26 C25 C30 C29 0.0 . . . . ?
C26 C25 C39 O5 157.3(9) . . . . ?
C26 C25 C39 O6 -10.3(15) . . . . ?
C26 C27 C28 C29 0.0 . . . . ?
C26 C27 C28 C31 -178.9(8) . . . . ?
C27 C28 C29 C30 0.0 . . . . ?
C27 C28 C31 C32 -140.2(5) . . . . ?
C27 C28 C31 C36 37.0(9) . . . . ?
C28 C29 C30 C25 0.0 . . . . ?
C28 C31 C32 C33 177.3(7) . . . . ?
C28 C31 C36 C35 -177.2(8) . . . . ?
C29 C28 C31 C32 40.8(8) . . . . ?
C29 C28 C31 C36 -142.0(5) . . . . ?
C30 C25 C26 C27 0.0 . . . . ?
C30 C25 C39 O5 -25.1(15) . . . . ?
C30 C25 C39 O6 167.3(9) . . . . ?
C31 C28 C29 C30 179.0(8) . . . . ?
C31 C32 C33 C34 0.0 . . . . ?
C32 C31 C36 C35 0.0 . . . . ?
C32 C33 C34 N1 -178.1(7) . . . . ?
C32 C33 C34 C35 0.0 . . . . ?
C33 C34 C35 C36 0.0 . . . . ?
C34 N1 C10 C9 165.6(11) . . . . ?
C34 N1 C10 C11 -15.8(16) . . . . ?
C34 N1 C22 C21 -39.8(15) . . . . ?
C34 N1 C22 C23 137.2(11) . . . . ?
C34 C35 C36 C31 0.0 . . . . ?
C36 C31 C32 C33 0.0 . . . . ?
C37 C1 C2 C3 -178.7(10) . . . . ?
C37 C1 C6 C5 178.6(11) . . . . ?
C38 C13 C14 C15 178.3(10) . . . . ?
C38 C13 C18 C17 -178.2(10) . . . . ?
C39 C25 C26 C27 177.6(9) . . . . ?
C39 C25 C30 C29 -177.6(9) . . . . ?

loop_
_smtbx_masks_void_nr
_smtbx_masks_void_average_x
_smtbx_masks_void_average_y
_smtbx_masks_void_average_z
_smtbx_masks_void_volume
_smtbx_masks_void_count_electrons
_smtbx_masks_void_content
1 0.000 0.000 -0.361 4605.4 505.0 '48 H2O'
2 0.000 0.500 0.000 7.3 0.0 ?
3 0.000 0.500 0.500 7.3 0.0 ?
4 0.500 0.500 -0.723 4605.4 505.0 '48 H2O'
5 0.500 0.000 0.000 7.3 0.0 ?
6 0.500 0.000 0.500 7.3 0.0 ?
